data_2243006
loop_
_publ_author_name
'Peloquin, Andrew J.'
'Corley, Cynthia A.'
'Adas, Sonya K.'
'Balaich, Gary J.'
'Iacono, Scott T.'

_publ_section_title
;
 Crystal structures and Hirshfeld surface analysis of a series of
 4-<i>O</i>-arylperfluoropyridines
;
_journal_coeditor_code HB7833
_journal_issue 8
_journal_name_full 'Acta Crystallographica Section E'
_journal_page_first 1102
_journal_page_last 1107
_journal_paper_doi 10.1107/S2056989019009344
_journal_volume 75
_journal_year 2019
_chemical_formula_iupac 'C22 H8 F8 N2 O2'
_chemical_formula_moiety 'C22 H8 F8 N2 O2'
_chemical_formula_sum 'C22 H8 F8 N2 O2'
_chemical_formula_weight 484.30
_chemical_name_systematic
;
2,2'-Bis[(2,3,5,6-tetrafluoropyridin-4-yl)oxy]-1,1'-biphenyl
;
_space_group_crystal_system orthorhombic
_space_group_IT_number 60
_space_group_name_Hall '-P 2n 2ab'
_space_group_name_H-M_alt 'P b c n'
_symmetry_space_group_name_Hall '-P 2n 2ab'
_symmetry_space_group_name_H-M 'P b c n'
_atom_sites_solution_hydrogens geom
_atom_sites_solution_primary direct
_cell_angle_alpha 90
_cell_angle_beta 90
_cell_angle_gamma 90
_cell_formula_units_Z 4
_cell_length_a 18.8516(6)
_cell_length_b 10.6512(3)
_cell_length_c 9.2196(3)
_cell_measurement_reflns_used 9894
_cell_measurement_temperature 100.(2)
_cell_measurement_theta_max 30.9508
_cell_measurement_theta_min 3.1157
_cell_volume 1851.22(10)
_computing_cell_refinement
;
SAINT (Bruker, 2017)
;
_computing_data_collection
;
APEX3 (Bruker, 2017)
;
_computing_data_reduction
;
SAINT (Bruker, 2017)
;
_computing_molecular_graphics
;
Mercury (Macrae <i>et al.</i>, 2008)
;
_computing_publication_material
;
<i>publCIF</i> (Westrip, 2010)
;
_computing_structure_refinement
;
<i>SHELXL2016/6</i> (Sheldrick, 2015b)
;
_computing_structure_solution
;
SHELXT (Sheldrick, 2015<i>a</i>)
;
_diffrn_ambient_temperature 100.(2)
_diffrn_detector_area_resol_mean 8.3333
_diffrn_measured_fraction_theta_full 1.000
_diffrn_measured_fraction_theta_max 1.000
_diffrn_measurement_device_type 'Bruker SMART APEX CCD'
_diffrn_measurement_method 'Omega Scans'
_diffrn_radiation_monochromator graphite
_diffrn_radiation_type 'Mo K\a'
_diffrn_radiation_wavelength 0.71073
_diffrn_reflns_av_R_equivalents 0.0278
_diffrn_reflns_av_unetI/netI 0.0124
_diffrn_reflns_limit_h_max 26
_diffrn_reflns_limit_h_min -26
_diffrn_reflns_limit_k_max 15
_diffrn_reflns_limit_k_min -15
_diffrn_reflns_limit_l_max 13
_diffrn_reflns_limit_l_min -13
_diffrn_reflns_number 36854
_diffrn_reflns_theta_full 30.50
_diffrn_reflns_theta_max 30.50
_diffrn_reflns_theta_min 2.16
_diffrn_source 'fine focus sealed tube'
_exptl_absorpt_coefficient_mu 0.167
_exptl_absorpt_correction_T_max 0.96
_exptl_absorpt_correction_T_min 0.87
_exptl_absorpt_correction_type multi-scan
_exptl_absorpt_process_details
;
(SADABS; Bruker, 2017)
;
_exptl_crystal_colour colourless
_exptl_crystal_density_diffrn 1.738
_exptl_crystal_density_method 'not measured'
_exptl_crystal_description 'rectangular prism'
_exptl_crystal_F_000 968
_exptl_crystal_size_max 0.332
_exptl_crystal_size_mid 0.270
_exptl_crystal_size_min 0.264
_refine_diff_density_max 0.538
_refine_diff_density_min -0.242
_refine_ls_extinction_method none
_refine_ls_goodness_of_fit_ref 1.060
_refine_ls_hydrogen_treatment constr
_refine_ls_matrix_type full
_refine_ls_number_parameters 154
_refine_ls_number_reflns 2830
_refine_ls_number_restraints 0
_refine_ls_restrained_S_all 1.060
_refine_ls_R_factor_all 0.0406
_refine_ls_R_factor_gt 0.0357
_refine_ls_shift/su_max 0.000
_refine_ls_shift/su_mean 0.000
_refine_ls_structure_factor_coef Fsqd
_refine_ls_weighting_details 'w=1/[\s^2^(Fo^2^)+(0.0477P)^2^+1.0353P] where P=(Fo^2^+2Fc^2^)/3'
_refine_ls_weighting_scheme calc
_refine_ls_wR_factor_gt 0.0928
_refine_ls_wR_factor_ref 0.0983
_reflns_number_gt 2554
_reflns_number_total 2830
_reflns_threshold_expression 'I > 2\s(I)'
_cod_data_source_file hb7833sup1.cif
_cod_data_source_block V
_cod_database_code 2243006

loop_
_space_group_symop_operation_xyz
'x, y, z'
'-x+1/2, -y+1/2, z+1/2'
'-x, y, -z+1/2'
'x+1/2, -y+1/2, -z'
'-x, -y, -z'
'x-1/2, y-1/2, -z-1/2'
'x, -y, z-1/2'
'-x-1/2, y-1/2, z'

loop_
_atom_site_type_symbol
_atom_site_label
_atom_site_fract_x
_atom_site_fract_y
_atom_site_fract_z
_atom_site_U_iso_or_equiv
_atom_site_adp_type
_atom_site_calc_flag
_atom_site_occupancy
F F1 0.23289(4) 0.82100(7) 0.58850(9) 0.02742(18) Uani d 1
F F2 0.36863(4) 0.80572(6) 0.50165(8) 0.02166(16) Uani d 1
F F3 0.39175(4) 0.45355(6) 0.81381(8) 0.02052(15) Uani d 1
F F4 0.25208(4) 0.47778(7) 0.87330(8) 0.02652(17) Uani d 1
O O1 0.45506(4) 0.60742(7) 0.62192(8) 0.01451(15) Uani d 1
N N1 0.24272(5) 0.64972(10) 0.73110(11) 0.0206(2) Uani d 1
C C1 0.27334(6) 0.72890(11) 0.64163(12) 0.0190(2) Uani d 1
C C2 0.34353(5) 0.72303(10) 0.59814(11) 0.01551(19) Uani d 1
C C3 0.38644(5) 0.62907(9) 0.65624(11) 0.01334(18) Uani d 1
C C4 0.35408(5) 0.54608(9) 0.75268(11) 0.01526(19) Uani d 1
C C5 0.28294(6) 0.56017(11) 0.78372(12) 0.0184(2) Uani d 1
C C6 0.49905(5) 0.70787(9) 0.57843(11) 0.01314(18) Uani d 1
C C7 0.51479(5) 0.80445(9) 0.67541(11) 0.01353(19) Uani d 1
C C8 0.56072(6) 0.89900(10) 0.62696(11) 0.0168(2) Uani d 1
H H8 0.571595 0.967538 0.689043 0.02 Uiso calc 1
C C9 0.59065(6) 0.89380(10) 0.48901(12) 0.0184(2) Uani d 1
H H9 0.621893 0.958404 0.457927 0.022 Uiso calc 1
C C10 0.57499(6) 0.79449(11) 0.39657(12) 0.0176(2) Uani d 1
H H10 0.59608 0.790723 0.30309 0.021 Uiso calc 1
C C11 0.52840(5) 0.70047(10) 0.44090(11) 0.01560(19) Uani d 1
H H11 0.516981 0.632684 0.378125 0.019 Uiso calc 1

loop_
_atom_site_aniso_label
_atom_site_aniso_U_11
_atom_site_aniso_U_22
_atom_site_aniso_U_33
_atom_site_aniso_U_12
_atom_site_aniso_U_13
_atom_site_aniso_U_23
F1 0.0200(3) 0.0288(4) 0.0334(4) 0.0094(3) -0.0009(3) 0.0074(3)
F2 0.0203(3) 0.0201(3) 0.0246(3) -0.0002(2) 0.0006(3) 0.0094(3)
F3 0.0197(3) 0.0198(3) 0.0220(3) 0.0033(2) 0.0021(2) 0.0073(3)
F4 0.0211(3) 0.0304(4) 0.0280(4) -0.0027(3) 0.0089(3) 0.0090(3)
O1 0.0122(3) 0.0132(3) 0.0181(3) -0.0012(2) 0.0020(3) 0.0001(3)
N1 0.0146(4) 0.0256(5) 0.0217(4) 0.0017(3) 0.0019(3) 0.0007(4)
C1 0.0160(4) 0.0206(5) 0.0203(5) 0.0038(4) -0.0018(4) 0.0006(4)
C2 0.0156(4) 0.0152(4) 0.0157(4) -0.0001(3) -0.0008(3) 0.0016(3)
C3 0.0129(4) 0.0141(4) 0.0130(4) -0.0007(3) 0.0000(3) -0.0016(3)
C4 0.0151(4) 0.0155(4) 0.0152(4) 0.0006(3) 0.0003(3) 0.0012(4)
C5 0.0160(4) 0.0217(5) 0.0174(5) -0.0025(4) 0.0030(4) 0.0018(4)
C6 0.0120(4) 0.0126(4) 0.0148(4) -0.0011(3) 0.0001(3) 0.0010(3)
C7 0.0141(4) 0.0135(4) 0.0130(4) 0.0008(3) -0.0003(3) 0.0008(3)
C8 0.0188(5) 0.0145(4) 0.0170(5) -0.0029(4) -0.0011(4) 0.0002(3)
C9 0.0185(5) 0.0173(5) 0.0196(5) -0.0037(4) 0.0009(4) 0.0030(4)
C10 0.0163(4) 0.0210(5) 0.0153(4) -0.0015(4) 0.0020(3) 0.0018(4)
C11 0.0153(4) 0.0172(4) 0.0143(4) -0.0008(3) 0.0001(3) -0.0014(3)

loop_
_atom_type_symbol
_atom_type_description
_atom_type_scat_dispersion_real
_atom_type_scat_dispersion_imag
_atom_type_scat_source
C C 0.0033 0.0016 'International Tables Vol C Tables 4.2.6.8 and 6.1.1.4'
H H 0.0000 0.0000 'International Tables Vol C Tables 4.2.6.8 and 6.1.1.4'
F F 0.0171 0.0103 'International Tables Vol C Tables 4.2.6.8 and 6.1.1.4'
N N 0.0061 0.0033 'International Tables Vol C Tables 4.2.6.8 and 6.1.1.4'
O O 0.0106 0.0060 'International Tables Vol C Tables 4.2.6.8 and 6.1.1.4'

loop_
_geom_angle_atom_site_label_1
_geom_angle_atom_site_label_2
_geom_angle_atom_site_label_3
_geom_angle_site_symmetry_3
_geom_angle
C3 O1 C6 . 119.96(8)
C5 N1 C1 . 116.44(10)
N1 C1 F1 . 116.81(10)
N1 C1 C2 . 124.97(10)
F1 C1 C2 . 118.22(10)
F2 C2 C1 . 120.06(9)
F2 C2 C3 . 121.52(9)
C1 C2 C3 . 118.42(10)
O1 C3 C2 . 126.01(9)
O1 C3 C4 . 117.37(9)
C2 C3 C4 . 116.52(9)
F3 C4 C5 . 120.55(9)
F3 C4 C3 . 120.20(9)
C5 C4 C3 . 119.25(10)
N1 C5 F4 . 117.00(9)
N1 C5 C4 . 124.36(10)
F4 C5 C4 . 118.64(10)
C11 C6 C7 . 122.93(9)
C11 C6 O1 . 116.82(9)
C7 C6 O1 . 120.12(9)
C6 C7 C8 . 117.20(9)
C6 C7 C7 3_656 120.93(7)
C8 C7 C7 3_656 121.85(8)
C9 C8 C7 . 120.86(10)
C9 C8 H8 . 119.6
C7 C8 H8 . 119.6
C10 C9 C8 . 120.28(10)
C10 C9 H9 . 119.9
C8 C9 H9 . 119.9
C9 C10 C11 . 120.06(10)
C9 C10 H10 . 120.0
C11 C10 H10 . 120.0
C6 C11 C10 . 118.63(10)
C6 C11 H11 . 120.7
C10 C11 H11 . 120.7

loop_
_geom_bond_atom_site_label_1
_geom_bond_atom_site_label_2
_geom_bond_site_symmetry_2
_geom_bond_distance
F1 C1 . 1.3356(13)
F2 C2 . 1.3383(12)
F3 C4 . 1.3390(12)
F4 C5 . 1.3382(12)
O1 C3 . 1.3517(12)
O1 C6 . 1.4118(12)
N1 C5 . 1.3114(14)
N1 C1 . 1.3134(15)
C1 C2 . 1.3840(15)
C2 C3 . 1.3938(14)
C3 C4 . 1.3942(14)
C4 C5 . 1.3795(14)
C6 C11 . 1.3856(14)
C6 C7 . 1.3949(14)
C7 C8 . 1.4012(14)
C7 C7 3_656 1.4842(19)
C8 C9 . 1.3925(15)
C8 H8 . 0.95
C9 C10 . 1.3900(15)
C9 H9 . 0.95
C10 C11 . 1.3934(14)
C10 H10 . 0.95
C11 H11 . 0.95

loop_
_geom_torsion_atom_site_label_1
_geom_torsion_atom_site_label_2
_geom_torsion_atom_site_label_3
_geom_torsion_atom_site_label_4
_geom_torsion_site_symmetry_1
_geom_torsion_site_symmetry_4
_geom_torsion
C5 N1 C1 F1 . . -179.46(10)
C5 N1 C1 C2 . . 1.11(17)
N1 C1 C2 F2 . . 177.24(10)
F1 C1 C2 F2 . . -2.18(16)
N1 C1 C2 C3 . . -2.24(17)
F1 C1 C2 C3 . . 178.34(10)
C6 O1 C3 C2 . . 30.14(14)
C6 O1 C3 C4 . . -153.56(9)
F2 C2 C3 O1 . . -1.91(16)
C1 C2 C3 O1 . . 177.56(10)
F2 C2 C3 C4 . . -178.24(9)
C1 C2 C3 C4 . . 1.24(15)
O1 C3 C4 F3 . . 3.69(14)
C2 C3 C4 F3 . . -179.66(9)
O1 C3 C4 C5 . . -176.05(9)
C2 C3 C4 C5 . . 0.61(15)
C1 N1 C5 F4 . . -179.01(10)
C1 N1 C5 C4 . . 0.98(17)
F3 C4 C5 N1 . . 178.43(10)
C3 C4 C5 N1 . . -1.84(17)
F3 C4 C5 F4 . . -1.58(16)
C3 C4 C5 F4 . . 178.15(9)
C3 O1 C6 C11 . . -119.50(10)
C3 O1 C6 C7 . . 64.48(12)
C11 C6 C7 C8 . . 2.07(15)
O1 C6 C7 C8 . . 177.84(9)
C11 C6 C7 C7 . 3_656 -176.48(10)
O1 C6 C7 C7 . 3_656 -0.71(15)
C6 C7 C8 C9 . . -1.77(15)
C7 C7 C8 C9 3_656 . 176.77(10)
C7 C8 C9 C10 . . 0.33(16)
C8 C9 C10 C11 . . 0.92(17)
C7 C6 C11 C10 . . -0.88(16)
O1 C6 C11 C10 . . -176.78(9)
C9 C10 C11 C6 . . -0.66(16)

_cod_database_fobs_code 2243006
